data_7022483
loop_
_publ_author_name
'Xiong, Zhi-Fang'
'Gao, Rui-Min'
'Xie, Zheng-Kun'
'Guo, Bei-Bei'
'Li, Li'
'Zhu, Yan-Yan'
'Li, Gang'

_publ_section_title
;
 Assembly of a series of MOFs based on the 2-(m-methoxyphenyl)imidazole
 dicarboxylate ligand.
;
_journal_issue 13
_journal_name_full 'Dalton transactions (Cambridge, England : 2003)'
_journal_page_first 4613
_journal_page_last 4624
_journal_paper_doi 10.1039/c2dt32727a
_journal_volume 42
_journal_year 2013
_chemical_formula_moiety 'C48 H32 Cd2 N8 O10'
_chemical_formula_sum 'C48 H32 Cd2 N8 O10'
_chemical_formula_weight 1105.62
_chemical_name_systematic
;
?
;
_space_group_IT_number 61
_symmetry_cell_setting orthorhombic
_symmetry_space_group_name_Hall '-P 2ac 2ab'
_symmetry_space_group_name_H-M 'P b c a'
_atom_sites_solution_hydrogens geom
_atom_sites_solution_primary direct
_atom_sites_solution_secondary difmap
_audit_creation_method SHELXL-97
_cell_angle_alpha 90.00
_cell_angle_beta 90.00
_cell_angle_gamma 90.00
_cell_formula_units_Z 8
_cell_length_a 19.014(2)
_cell_length_b 21.245(2)
_cell_length_c 25.136(3)
_cell_measurement_reflns_used 6071
_cell_measurement_temperature 298(2)
_cell_measurement_theta_max 20.24
_cell_measurement_theta_min 2.17
_cell_volume 10153.7(19)
_computing_cell_refinement 'SAINT (Bruker, 2008)'
_computing_data_collection 'APEX2 (Bruker, 2008)'
_computing_data_reduction 'SAINT (Bruker, 2008)'
_computing_molecular_graphics 'DIAMOND (Brandenburg & Berndt, 1999)'
_computing_publication_material 'SHELXL97 (Sheldrick, 2008)'
_computing_structure_refinement 'SHELXL97 (Sheldrick, 2008)'
_computing_structure_solution 'SHELXS97 (Sheldrick, 2008)'
_diffrn_ambient_temperature 298(2)
_diffrn_measured_fraction_theta_full 0.997
_diffrn_measured_fraction_theta_max 0.997
_diffrn_measurement_device_type 'Bruker APEXII CCD area-detector'
_diffrn_measurement_method '\f and \w'
_diffrn_radiation_monochromator graphite
_diffrn_radiation_source 'fine-focus sealed tube'
_diffrn_radiation_type MoK\a
_diffrn_radiation_wavelength 0.71073
_diffrn_reflns_av_R_equivalents 0.0700
_diffrn_reflns_av_unetI/netI 0.0588
_diffrn_reflns_limit_h_max 22
_diffrn_reflns_limit_h_min -22
_diffrn_reflns_limit_k_max 22
_diffrn_reflns_limit_k_min -25
_diffrn_reflns_limit_l_max 28
_diffrn_reflns_limit_l_min -29
_diffrn_reflns_number 48939
_diffrn_reflns_theta_full 25.00
_diffrn_reflns_theta_max 25.00
_diffrn_reflns_theta_min 1.62
_exptl_absorpt_coefficient_mu 0.899
_exptl_absorpt_correction_T_max 0.8406
_exptl_absorpt_correction_T_min 0.7149
_exptl_absorpt_correction_type multi-scan
_exptl_absorpt_process_details '(SADABS; Bruker, 2008)'
_exptl_crystal_colour colorless
_exptl_crystal_density_diffrn 1.447
_exptl_crystal_density_method 'not measured'
_exptl_crystal_description strip-shaped
_exptl_crystal_F_000 4416
_exptl_crystal_size_max 0.40
_exptl_crystal_size_mid 0.30
_exptl_crystal_size_min 0.20
_platon_squeeze_details
;
Spek, A. L. (2009). Acta Cryst. D65, 148 C155.
;
_refine_diff_density_max 0.685
_refine_diff_density_min -2.879
_refine_diff_density_rms 0.113
_refine_ls_extinction_method none
_refine_ls_goodness_of_fit_ref 1.037
_refine_ls_hydrogen_treatment constr
_refine_ls_matrix_type full
_refine_ls_number_parameters 591
_refine_ls_number_reflns 8922
_refine_ls_number_restraints 0
_refine_ls_restrained_S_all 1.037
_refine_ls_R_factor_all 0.1107
_refine_ls_R_factor_gt 0.0676
_refine_ls_shift/su_max 0.001
_refine_ls_shift/su_mean 0.000
_refine_ls_structure_factor_coef Fsqd
_refine_ls_weighting_details 'calc w=1/[\s^2^(Fo^2^)+(0.1206P)^2^] where P=(Fo^2^+2Fc^2^)/3'
_refine_ls_weighting_scheme calc
_refine_ls_wR_factor_gt 0.1894
_refine_ls_wR_factor_ref 0.2096
_reflns_number_gt 5178
_reflns_number_total 8922
_reflns_threshold_expression I>2sigma(I)
_cod_data_source_file c2dt32727a.txt
_cod_data_source_block a4
_cod_depositor_comments
;
The following automatic conversions were performed:

'_symmetry_cell_setting' value 'Orthorhombic' changed to
'orthorhombic' according to
/home/saulius/struct/CIF-dictionaries/cif_core.dic dictionary named
'cif_core.dic' version 2.4.2 from 2011-04-26.

Automatic conversion script
Id: cif_fix_values 1891 2012-01-12 08:04:46Z andrius 
;
_cod_original_cell_volume 10153.5(19)
_cod_original_sg_symbol_H-M 'P b c a '
_cod_database_code 7022483

loop_
_symmetry_equiv_pos_as_xyz
'x, y, z'
'-x+1/2, -y, z+1/2'
'-x, y+1/2, -z+1/2'
'x+1/2, -y+1/2, -z'
'-x, -y, -z'
'x-1/2, y, -z-1/2'
'x, -y-1/2, z-1/2'
'-x-1/2, y-1/2, z'

loop_
_atom_site_label
_atom_site_type_symbol
_atom_site_fract_x
_atom_site_fract_y
_atom_site_fract_z
_atom_site_U_iso_or_equiv
_atom_site_adp_type
_atom_site_occupancy
_atom_site_symmetry_multiplicity
_atom_site_calc_flag
_atom_site_refinement_flags
C1 C 0.4536(5) 0.6137(4) 0.3470(4) 0.069(2) Uani 1 1 d .
C2 C 0.4860(3) 0.6761(4) 0.3368(3) 0.0521(19) Uani 1 1 d .
C3 C 0.5151(4) 0.7218(3) 0.3705(3) 0.0480(17) Uani 1 1 d .
C4 C 0.5272(4) 0.7216(4) 0.4279(3) 0.058(2) Uani 1 1 d .
C5 C 0.5198(4) 0.7561(4) 0.2896(3) 0.0500(18) Uani 1 1 d .
C6 C 0.5348(4) 0.7958(4) 0.2450(3) 0.057(2) Uani 1 1 d .
C7 C 0.5592(4) 0.7705(4) 0.1964(3) 0.062(2) Uani 1 1 d .
H7 H 0.5647 0.7271 0.1935 0.074 Uiso 1 1 calc R
C8 C 0.5749(5) 0.8075(5) 0.1534(4) 0.078(3) Uani 1 1 d .
C9 C 0.5662(6) 0.8714(5) 0.1576(4) 0.092(3) Uani 1 1 d .
H9 H 0.5773 0.8970 0.1288 0.111 Uiso 1 1 calc R
C10 C 0.5419(6) 0.8977(5) 0.2029(5) 0.095(3) Uani 1 1 d .
H10 H 0.5359 0.9411 0.2046 0.114 Uiso 1 1 calc R
C11 C 0.5257(5) 0.8609(4) 0.2474(4) 0.073(2) Uani 1 1 d .
H11 H 0.5088 0.8796 0.2783 0.088 Uiso 1 1 calc R
C12 C 0.6113(8) 0.8110(7) 0.0644(4) 0.150(6) Uani 1 1 d .
H12A H 0.6543 0.8340 0.0687 0.225 Uiso 1 1 calc R
H12B H 0.5735 0.8399 0.0577 0.225 Uiso 1 1 calc R
H12C H 0.6157 0.7826 0.0348 0.225 Uiso 1 1 calc R
C13 C 0.7578(5) 0.8367(4) 0.3834(4) 0.070(3) Uani 1 1 d .
C14 C 0.7430(5) 0.8472(4) 0.4381(5) 0.078(3) Uani 1 1 d .
C15 C 0.6650(7) 0.8669(6) 0.5062(5) 0.114(4) Uani 1 1 d .
H15 H 0.6185 0.8717 0.5170 0.136 Uiso 1 1 calc R
C16 C 0.7161(9) 0.8710(7) 0.5441(5) 0.132(5) Uani 1 1 d .
H16 H 0.7057 0.8805 0.5794 0.158 Uiso 1 1 calc R
C17 C 0.7843(9) 0.8603(7) 0.5273(7) 0.133(5) Uani 1 1 d .
H17 H 0.8203 0.8615 0.5523 0.160 Uiso 1 1 calc R
C18 C 0.8007(6) 0.8480(5) 0.4755(6) 0.106(4) Uani 1 1 d .
C19 C 0.8710(7) 0.8401(6) 0.4538(7) 0.122(5) Uani 1 1 d .
H19 H 0.9097 0.8428 0.4764 0.146 Uiso 1 1 calc R
C20 C 0.8810(6) 0.8293(6) 0.4029(7) 0.109(4) Uani 1 1 d .
H20 H 0.9269 0.8232 0.3911 0.131 Uiso 1 1 calc R
C21 C 0.8262(5) 0.8263(4) 0.3649(6) 0.088(3) Uani 1 1 d .
C22 C 0.8369(6) 0.8194(5) 0.3115(6) 0.098(4) Uani 1 1 d .
H22 H 0.8826 0.8166 0.2986 0.117 Uiso 1 1 calc R
C23 C 0.7829(6) 0.8166(4) 0.2774(5) 0.091(3) Uani 1 1 d .
H23 H 0.7905 0.8100 0.2413 0.110 Uiso 1 1 calc R
C24 C 0.7147(5) 0.8239(4) 0.2975(5) 0.083(3) Uani 1 1 d .
H24 H 0.6770 0.8226 0.2739 0.099 Uiso 1 1 calc R
C25 C 0.5684(4) 0.5639(4) 0.1640(4) 0.068(2) Uani 1 1 d .
C26 C 0.5073(4) 0.5199(4) 0.1618(3) 0.0548(19) Uani 1 1 d .
C27 C 0.5024(4) 0.9651(4) 0.3684(3) 0.061(2) Uani 1 1 d .
C28 C 0.4550(5) 0.9288(5) 0.4026(4) 0.082(3) Uani 1 1 d .
C29 C 0.4019(4) 0.4890(4) 0.1721(3) 0.058(2) Uani 1 1 d .
C30 C 0.3261(4) 0.4872(4) 0.1890(4) 0.076 Uani 1 1 d .
C31 C 0.3087(4) 0.4910(4) 0.2412(4) 0.076 Uani 1 1 d .
H31 H 0.3443 0.4940 0.2664 0.091 Uiso 1 1 calc R
C32 C 0.2366(4) 0.4907(4) 0.2588(4) 0.076 Uani 1 1 d .
H32 H 0.2241 0.4922 0.2946 0.091 Uiso 1 1 calc R
C33 C 0.1886(5) 0.4881(4) 0.2195(4) 0.076 Uani 1 1 d .
H33 H 0.1414 0.4859 0.2290 0.091 Uiso 1 1 calc R
C34 C 0.2044(4) 0.4885(4) 0.1677(4) 0.076 Uani 1 1 d .
C35 C 0.2757(4) 0.4864(4) 0.1509(4) 0.076 Uani 1 1 d .
H35 H 0.2873 0.4846 0.1150 0.091 Uiso 1 1 calc R
C36 C 0.0885(4) 0.4966(4) 0.1298(4) 0.076 Uani 1 1 d .
H36A H 0.0789 0.5396 0.1394 0.114 Uiso 1 1 calc R
H36B H 0.0703 0.4691 0.1568 0.114 Uiso 1 1 calc R
H36C H 0.0664 0.4872 0.0964 0.114 Uiso 1 1 calc R
C37 C 0.3010(4) 0.6599(4) 0.1709(4) 0.069(2) Uani 1 1 d .
C38 C 0.3494(5) 0.6661(4) 0.1273(4) 0.067(2) Uani 1 1 d .
C39 C 0.4632(6) 0.6712(4) 0.0972(4) 0.081(3) Uani 1 1 d .
H39 H 0.5111 0.6712 0.1048 0.097 Uiso 1 1 calc R
C40 C 0.4435(8) 0.6757(5) 0.0446(4) 0.100(4) Uani 1 1 d .
H40 H 0.4768 0.6798 0.0176 0.120 Uiso 1 1 calc R
C41 C 0.3728(9) 0.6739(6) 0.0335(5) 0.119(4) Uani 1 1 d .
H41 H 0.3571 0.6755 -0.0015 0.143 Uiso 1 1 calc R
C42 C 0.3239(6) 0.6696(5) 0.0761(5) 0.097(3) Uani 1 1 d .
C43 C 0.2490(8) 0.6690(7) 0.0690(7) 0.139(6) Uani 1 1 d .
H43 H 0.2311 0.6712 0.0347 0.167 Uiso 1 1 calc R
C44 C 0.2042(6) 0.6656(6) 0.1092(7) 0.122(5) Uani 1 1 d .
H44 H 0.1561 0.6658 0.1025 0.147 Uiso 1 1 calc R
C45 C 0.2284(5) 0.6617(4) 0.1618(6) 0.094(4) Uani 1 1 d .
C46 C 0.1844(6) 0.6560(6) 0.2058(8) 0.119(5) Uani 1 1 d .
H46 H 0.1362 0.6519 0.2006 0.142 Uiso 1 1 calc R
C47 C 0.2102(7) 0.6561(5) 0.2559(7) 0.113(5) Uani 1 1 d .
H47 H 0.1805 0.6596 0.2852 0.136 Uiso 1 1 calc R
C48 C 0.2843(6) 0.6508(5) 0.2624(5) 0.096(3) Uani 1 1 d .
H48 H 0.3028 0.6441 0.2962 0.115 Uiso 1 1 calc R
N1 N 0.4891(3) 0.6986(3) 0.2856(2) 0.0508(15) Uani 1 1 d .
N2 N 0.5362(3) 0.7712(3) 0.3395(3) 0.0506(15) Uani 1 1 d .
N3 N 0.7015(4) 0.8329(3) 0.3498(3) 0.0653(18) Uani 1 1 d .
N4 N 0.6770(4) 0.8567(3) 0.4549(3) 0.074(2) Uani 1 1 d .
N5 N 0.3282(4) 0.6554(3) 0.2204(3) 0.069(2) Uani 1 1 d .
N6 N 0.4189(3) 0.6668(3) 0.1377(3) 0.0576(16) Uani 1 1 d .
N7 N 0.4465(3) 0.5335(3) 0.1869(3) 0.0533(15) Uani 1 1 d .
N8 N 0.5697(3) 0.9459(3) 0.3613(3) 0.0573(16) Uani 1 1 d .
O1 O 0.4317(3) 0.5824(3) 0.3100(3) 0.0798(18) Uani 1 1 d .
O2 O 0.4493(4) 0.5973(3) 0.3958(3) 0.0856(19) Uani 1 1 d .
O3 O 0.5041(3) 0.6744(3) 0.4554(2) 0.0812(18) Uani 1 1 d .
H3 H 0.4846 0.6492 0.4355 0.122 Uiso 1 1 calc R
O4 O 0.5577(3) 0.7660(3) 0.4491(2) 0.0662(14) Uani 1 1 d .
O5 O 0.5972(4) 0.7771(4) 0.1101(3) 0.107(3) Uani 1 1 d .
O6 O 0.4774(4) 0.8799(3) 0.4234(3) 0.096(2) Uani 1 1 d .
O7 O 0.3926(3) 0.9512(4) 0.4108(4) 0.128(3) Uani 1 1 d .
H7A H 0.3878 0.9841 0.3941 0.193 Uiso 1 1 calc R
O8 O 0.6237(3) 0.5508(3) 0.1388(3) 0.090(2) Uani 1 1 d .
O9 O 0.5633(3) 0.6112(3) 0.1934(3) 0.0729(16) Uani 1 1 d .
O10 O 0.1600(3) 0.4881(2) 0.1254(3) 0.076 Uani 1 1 d .
Cd1 Cd 0.59070(3) 0.84771(3) 0.38939(2) 0.0578(2) Uani 1 1 d .
Cd2 Cd 0.44685(3) 0.63074(3) 0.22489(2) 0.0569(2) Uani 1 1 d .

loop_
_atom_site_aniso_label
_atom_site_aniso_U_11
_atom_site_aniso_U_22
_atom_site_aniso_U_33
_atom_site_aniso_U_23
_atom_site_aniso_U_13
_atom_site_aniso_U_12
C1 0.064(6) 0.068(6) 0.074(7) 0.002(5) 0.010(5) -0.007(4)
C2 0.029(4) 0.066(5) 0.062(5) 0.003(4) 0.003(3) 0.003(3)
C3 0.044(4) 0.057(5) 0.043(4) 0.001(3) 0.004(3) 0.003(3)
C4 0.055(5) 0.065(6) 0.054(5) 0.000(4) 0.009(4) 0.011(4)
C5 0.042(4) 0.067(5) 0.041(4) 0.004(4) 0.000(3) 0.004(4)
C6 0.054(5) 0.070(5) 0.048(5) 0.009(4) -0.009(4) -0.013(4)
C7 0.062(5) 0.077(6) 0.046(5) 0.003(4) -0.012(4) -0.015(4)
C8 0.073(6) 0.103(8) 0.058(6) 0.010(6) -0.005(5) -0.025(5)
C9 0.118(9) 0.097(8) 0.062(7) 0.015(6) -0.018(6) -0.042(7)
C10 0.122(9) 0.073(7) 0.090(8) 0.015(6) -0.028(7) -0.018(6)
C11 0.081(6) 0.081(7) 0.058(5) 0.010(5) -0.019(5) -0.008(5)
C12 0.200(15) 0.195(15) 0.055(7) 0.016(8) 0.008(8) -0.050(12)
C13 0.051(5) 0.046(5) 0.115(8) 0.001(5) -0.003(5) 0.004(4)
C14 0.045(5) 0.081(6) 0.107(8) 0.004(6) -0.017(5) 0.000(4)
C15 0.103(9) 0.150(11) 0.087(9) 0.000(7) -0.008(7) -0.027(8)
C16 0.126(12) 0.185(14) 0.084(9) -0.012(8) -0.030(9) -0.018(10)
C17 0.123(13) 0.156(13) 0.120(12) -0.005(9) -0.064(10) 0.001(10)
C18 0.083(9) 0.107(9) 0.129(11) 0.009(7) -0.046(8) 0.001(6)
C19 0.075(9) 0.117(10) 0.173(14) -0.004(10) -0.048(10) -0.002(7)
C20 0.052(6) 0.106(9) 0.170(13) 0.022(9) -0.008(8) 0.014(6)
C21 0.053(6) 0.068(6) 0.143(10) 0.005(6) 0.005(7) 0.005(5)
C22 0.067(7) 0.072(7) 0.154(12) -0.018(7) 0.021(8) 0.013(5)
C23 0.085(8) 0.068(6) 0.121(9) -0.017(6) 0.041(7) -0.002(5)
C24 0.074(7) 0.071(6) 0.103(8) -0.009(5) 0.005(6) -0.001(5)
C25 0.039(5) 0.069(6) 0.096(7) -0.017(5) 0.000(4) 0.003(4)
C26 0.042(4) 0.061(5) 0.062(5) -0.005(4) -0.003(4) 0.001(4)
C27 0.050(5) 0.063(5) 0.071(5) 0.002(4) 0.007(4) 0.001(4)
C28 0.070(6) 0.073(6) 0.104(8) 0.020(6) 0.027(5) 0.008(5)
C29 0.046(4) 0.062(5) 0.066(5) -0.005(4) 0.004(4) -0.002(4)
C30 0.045 0.056 0.127 -0.021(5) 0.013(5) -0.004(4)
C31 0.045 0.056 0.127 -0.021(5) 0.017(5) -0.008(4)
C32 0.045 0.056 0.127 -0.012(5) 0.013(5) -0.005(4)
C33 0.045 0.056 0.127 -0.008(5) 0.009(5) 0.003(4)
C34 0.045 0.056 0.127 -0.009(5) -0.020(5) -0.004(4)
C35 0.045 0.056 0.127 -0.021(5) -0.009(5) 0.001(4)
C36 0.045 0.056 0.127 0.001(5) -0.009(5) -0.002(4)
C37 0.047(5) 0.049(5) 0.112(8) 0.000(5) -0.009(5) 0.006(4)
C38 0.061(6) 0.054(5) 0.086(7) -0.008(4) -0.012(5) 0.004(4)
C39 0.085(7) 0.077(6) 0.080(7) 0.004(5) 0.016(6) 0.003(5)
C40 0.139(11) 0.098(8) 0.063(7) -0.002(5) 0.001(7) 0.025(8)
C41 0.172(14) 0.105(9) 0.080(9) -0.017(7) -0.040(10) 0.025(9)
C42 0.098(9) 0.090(7) 0.101(9) -0.007(6) -0.044(8) 0.022(6)
C43 0.105(11) 0.146(12) 0.167(15) -0.033(11) -0.065(11) 0.014(10)
C44 0.056(7) 0.108(9) 0.203(17) -0.019(10) -0.053(9) 0.011(7)
C45 0.048(6) 0.053(5) 0.183(12) 0.001(6) -0.021(8) -0.004(4)
C46 0.041(6) 0.089(8) 0.226(18) 0.000(10) 0.006(9) 0.003(5)
C47 0.072(8) 0.083(8) 0.185(14) -0.003(9) 0.063(9) -0.008(6)
C48 0.068(7) 0.093(7) 0.127(9) 0.022(6) 0.028(6) 0.026(6)
N1 0.047(4) 0.053(4) 0.053(4) 0.009(3) 0.000(3) -0.003(3)
N2 0.042(3) 0.049(4) 0.061(4) 0.006(3) 0.001(3) -0.004(3)
N3 0.058(4) 0.053(4) 0.085(6) -0.002(3) 0.006(4) 0.002(3)
N4 0.059(5) 0.074(5) 0.087(6) 0.004(4) -0.016(4) 0.004(4)
N5 0.047(4) 0.068(5) 0.093(6) 0.014(4) 0.016(4) -0.001(3)
N6 0.050(4) 0.059(4) 0.063(4) -0.003(3) 0.003(3) -0.001(3)
N7 0.039(3) 0.053(4) 0.068(4) 0.000(3) 0.004(3) -0.005(3)
N8 0.042(4) 0.051(4) 0.079(5) 0.003(3) 0.001(3) 0.007(3)
O1 0.093(5) 0.068(4) 0.078(4) 0.007(3) -0.005(3) -0.033(3)
O2 0.108(5) 0.079(4) 0.070(4) 0.021(3) 0.009(4) -0.016(4)
O3 0.106(5) 0.079(4) 0.058(4) 0.018(3) 0.000(3) -0.007(4)
O4 0.072(4) 0.071(4) 0.055(3) 0.004(3) -0.006(3) -0.001(3)
O5 0.136(7) 0.133(7) 0.052(4) -0.001(4) 0.015(4) -0.038(5)
O6 0.090(5) 0.077(5) 0.121(6) 0.037(4) 0.046(4) 0.017(4)
O7 0.069(4) 0.118(6) 0.198(8) 0.088(6) 0.064(5) 0.035(4)
O8 0.052(4) 0.095(5) 0.121(5) -0.032(4) 0.024(4) -0.020(3)
O9 0.044(3) 0.076(4) 0.098(5) -0.021(3) -0.008(3) -0.008(3)
O10 0.045 0.056 0.127 -0.001(3) -0.006(3) -0.001(3)
Cd1 0.0489(4) 0.0578(4) 0.0668(4) 0.0048(3) -0.0031(3) 0.0015(3)
Cd2 0.0457(3) 0.0616(4) 0.0634(4) -0.0059(3) -0.0018(3) -0.0040(3)

loop_
_atom_type_symbol
_atom_type_description
_atom_type_scat_dispersion_real
_atom_type_scat_dispersion_imag
_atom_type_scat_source
C C 0.0033 0.0016 'International Tables Vol C Tables 4.2.6.8 and 6.1.1.4'
H H 0.0000 0.0000 'International Tables Vol C Tables 4.2.6.8 and 6.1.1.4'
N N 0.0061 0.0033 'International Tables Vol C Tables 4.2.6.8 and 6.1.1.4'
O O 0.0106 0.0060 'International Tables Vol C Tables 4.2.6.8 and 6.1.1.4'
Cd Cd -0.8075 1.2024 'International Tables Vol C Tables 4.2.6.8 and 6.1.1.4'

loop_
_geom_angle_atom_site_label_1
_geom_angle_atom_site_label_2
_geom_angle_atom_site_label_3
_geom_angle
_geom_angle_site_symmetry_1
_geom_angle_site_symmetry_3
O1 C1 O2 124.2(8) . .
O1 C1 C2 119.9(8) . .
O2 C1 C2 115.8(8) . .
N1 C2 C3 107.9(6) . .
N1 C2 C1 119.4(7) . .
C3 C2 C1 132.6(8) . .
N2 C3 C2 107.5(6) . .
N2 C3 C4 121.3(7) . .
C2 C3 C4 131.1(7) . .
O4 C4 O3 121.6(8) . .
O4 C4 C3 120.0(7) . .
O3 C4 C3 118.3(8) . .
N2 C5 N1 112.8(6) . .
N2 C5 C6 123.3(7) . .
N1 C5 C6 123.9(7) . .
C11 C6 C7 117.1(8) . .
C11 C6 C5 121.8(8) . .
C7 C6 C5 121.1(8) . .
C8 C7 C6 122.4(9) . .
C8 C7 H7 118.8 . .
C6 C7 H7 118.8 . .
O5 C8 C7 115.8(10) . .
O5 C8 C9 125.4(9) . .
C7 C8 C9 118.7(10) . .
C10 C9 C8 121.1(10) . .
C10 C9 H9 119.5 . .
C8 C9 H9 119.5 . .
C9 C10 C11 121.2(10) . .
C9 C10 H10 119.4 . .
C11 C10 H10 119.4 . .
C6 C11 C10 119.5(10) . .
C6 C11 H11 120.2 . .
C10 C11 H11 120.2 . .
O5 C12 H12A 109.5 . .
O5 C12 H12B 109.5 . .
H12A C12 H12B 109.5 . .
O5 C12 H12C 109.5 . .
H12A C12 H12C 109.5 . .
H12B C12 H12C 109.5 . .
N3 C13 C21 121.0(10) . .
N3 C13 C14 117.0(8) . .
C21 C13 C14 122.0(10) . .
N4 C14 C13 120.9(8) . .
N4 C14 C18 120.2(11) . .
C13 C14 C18 118.9(10) . .
N4 C15 C16 124.5(13) . .
N4 C15 H15 117.8 . .
C16 C15 H15 117.8 . .
C15 C16 C17 116.4(13) . .
C15 C16 H16 121.8 . .
C17 C16 H16 121.8 . .
C18 C17 C16 122.5(12) . .
C18 C17 H17 118.7 . .
C16 C17 H17 118.7 . .
C17 C18 C14 116.8(13) . .
C17 C18 C19 126.2(13) . .
C14 C18 C19 116.9(13) . .
C20 C19 C18 121.2(13) . .
C20 C19 H19 119.4 . .
C18 C19 H19 119.4 . .
C19 C20 C21 123.9(12) . .
C19 C20 H20 118.0 . .
C21 C20 H20 118.0 . .
C22 C21 C13 118.8(11) . .
C22 C21 C20 123.9(11) . .
C13 C21 C20 117.1(12) . .
C23 C22 C21 121.4(11) . .
C23 C22 H22 119.3 . .
C21 C22 H22 119.3 . .
C22 C23 C24 118.3(11) . .
C22 C23 H23 120.9 . .
C24 C23 H23 120.9 . .
N3 C24 C23 122.6(10) . .
N3 C24 H24 118.7 . .
C23 C24 H24 118.7 . .
O9 C25 O8 122.6(8) . .
O9 C25 C26 117.7(7) . .
O8 C25 C26 119.6(8) . .
N7 C26 C27 108.6(6) . 3_645
N7 C26 C25 121.1(7) . .
C27 C26 C25 130.0(7) 3_645 .
N8 C27 C26 107.6(7) . 3_655
N8 C27 C28 120.0(7) . .
C26 C27 C28 132.4(8) 3_655 .
O6 C28 O7 123.8(8) . .
O6 C28 C27 118.5(8) . .
O7 C28 C27 117.7(8) . .
N7 C29 N8 113.7(6) . 3_645
N7 C29 C30 123.7(7) . .
N8 C29 C30 122.6(7) 3_645 .
C35 C30 C31 120.7(8) . .
C35 C30 C29 118.7(9) . .
C31 C30 C29 120.4(9) . .
C30 C31 C32 122.0(9) . .
C30 C31 H31 119.0 . .
C32 C31 H31 119.0 . .
C33 C32 C31 114.8(9) . .
C33 C32 H32 122.6 . .
C31 C32 H32 122.6 . .
C34 C33 C32 124.3(9) . .
C34 C33 H33 117.8 . .
C32 C33 H33 117.8 . .
C33 C34 O10 128.6(8) . .
C33 C34 C35 120.2(9) . .
O10 C34 C35 111.2(9) . .
C30 C35 C34 117.8(10) . .
C30 C35 H35 121.1 . .
C34 C35 H35 121.1 . .
O10 C36 H36A 109.5 . .
O10 C36 H36B 109.5 . .
H36A C36 H36B 109.5 . .
O10 C36 H36C 109.5 . .
H36A C36 H36C 109.5 . .
H36B C36 H36C 109.5 . .
N5 C37 C45 122.0(10) . .
N5 C37 C38 117.6(7) . .
C45 C37 C38 120.3(11) . .
N6 C38 C42 121.8(10) . .
N6 C38 C37 118.7(8) . .
C42 C38 C37 119.4(10) . .
N6 C39 C40 124.8(10) . .
N6 C39 H39 117.6 . .
C40 C39 H39 117.6 . .
C41 C40 C39 117.2(11) . .
C41 C40 H40 121.4 . .
C39 C40 H40 121.4 . .
C40 C41 C42 119.3(11) . .
C40 C41 H41 120.3 . .
C42 C41 H41 120.3 . .
C38 C42 C41 118.5(10) . .
C38 C42 C43 117.7(13) . .
C41 C42 C43 123.8(13) . .
C44 C43 C42 123.0(14) . .
C44 C43 H43 118.5 . .
C42 C43 H43 118.5 . .
C43 C44 C45 120.8(12) . .
C43 C44 H44 119.6 . .
C45 C44 H44 119.6 . .
C46 C45 C44 123.9(12) . .
C46 C45 C37 117.4(12) . .
C44 C45 C37 118.7(12) . .
C47 C46 C45 121.5(11) . .
C47 C46 H46 119.2 . .
C45 C46 H46 119.2 . .
C46 C47 C48 117.7(12) . .
C46 C47 H47 121.1 . .
C48 C47 H47 121.1 . .
N5 C48 C47 121.1(12) . .
N5 C48 H48 119.4 . .
C47 C48 H48 119.4 . .
C5 N1 C2 105.2(6) . .
C5 N1 Cd2 141.4(5) . .
C2 N1 Cd2 113.3(5) . .
C5 N2 C3 106.5(6) . .
C5 N2 Cd1 142.2(5) . .
C3 N2 Cd1 111.3(5) . .
C24 N3 C13 117.6(8) . .
C24 N3 Cd1 126.7(6) . .
C13 N3 Cd1 115.6(6) . .
C15 N4 C14 119.5(9) . .
C15 N4 Cd1 125.2(7) . .
C14 N4 Cd1 115.1(7) . .
C48 N5 C37 119.3(8) . .
C48 N5 Cd2 123.1(7) . .
C37 N5 Cd2 115.7(5) . .
C39 N6 C38 118.3(8) . .
C39 N6 Cd2 126.0(6) . .
C38 N6 Cd2 113.2(6) . .
C29 N7 C26 105.4(6) . .
C29 N7 Cd2 140.2(5) . .
C26 N7 Cd2 112.8(5) . .
C29 N8 C27 104.7(6) 3_655 .
C29 N8 Cd1 139.0(5) 3_655 .
C27 N8 Cd1 114.0(5) . .
C1 O1 Cd2 114.0(6) . .
C4 O3 H3 109.5 . .
C4 O4 Cd1 114.3(5) . .
C8 O5 C12 119.2(11) . .
C28 O6 Cd1 113.3(6) . .
C28 O7 H7A 109.5 . .
C25 O9 Cd2 114.0(5) . .
C34 O10 C36 123.3(8) . .
N8 Cd1 N2 114.0(2) . .
N8 Cd1 N4 105.8(2) . .
N2 Cd1 N4 139.4(2) . .
N8 Cd1 N3 98.7(2) . .
N2 Cd1 N3 94.5(2) . .
N4 Cd1 N3 71.3(3) . .
N8 Cd1 O4 146.3(2) . .
N2 Cd1 O4 73.1(2) . .
N4 Cd1 O4 78.5(2) . .
N3 Cd1 O4 113.9(2) . .
N8 Cd1 O6 71.9(2) . .
N2 Cd1 O6 89.5(2) . .
N4 Cd1 O6 110.8(3) . .
N3 Cd1 O6 170.6(2) . .
O4 Cd1 O6 75.4(2) . .
N1 Cd2 N7 150.3(2) . .
N1 Cd2 N5 103.6(2) . .
N7 Cd2 N5 100.5(2) . .
N1 Cd2 N6 119.8(2) . .
N7 Cd2 N6 84.6(2) . .
N5 Cd2 N6 70.4(2) . .
N1 Cd2 O9 90.3(2) . .
N7 Cd2 O9 72.9(2) . .
N5 Cd2 O9 157.7(3) . .
N6 Cd2 O9 87.6(2) . .
N1 Cd2 O1 73.2(2) . .
N7 Cd2 O1 89.1(2) . .
N5 Cd2 O1 91.4(2) . .
N6 Cd2 O1 159.2(2) . .
O9 Cd2 O1 109.5(2) . .

loop_
_geom_bond_atom_site_label_1
_geom_bond_atom_site_label_2
_geom_bond_distance
_geom_bond_site_symmetry_2
C1 O1 1.217(10) .
C1 O2 1.277(10) .
C1 C2 1.483(11) .
C2 N1 1.375(9) .
C2 C3 1.404(10) .
C3 N2 1.369(9) .
C3 C4 1.461(10) .
C4 O4 1.228(9) .
C4 O3 1.295(9) .
C5 N2 1.331(9) .
C5 N1 1.357(9) .
C5 C6 1.432(10) .
C6 C11 1.394(11) .
C6 C7 1.413(11) .
C7 C8 1.370(11) .
C7 H7 0.9300 .
C8 O5 1.334(12) .
C8 C9 1.372(14) .
C9 C10 1.351(15) .
C9 H9 0.9300 .
C10 C11 1.399(14) .
C10 H10 0.9300 .
C11 H11 0.9300 .
C12 O5 1.383(12) .
C12 H12A 0.9600 .
C12 H12B 0.9600 .
C12 H12C 0.9600 .
C13 N3 1.365(11) .
C13 C21 1.399(13) .
C13 C14 1.420(13) .
C14 N4 1.339(12) .
C14 C18 1.445(14) .
C15 N4 1.328(13) .
C15 C16 1.365(17) .
C15 H15 0.9300 .
C16 C17 1.382(19) .
C16 H16 0.9300 .
C17 C18 1.364(18) .
C17 H17 0.9300 .
C18 C19 1.454(18) .
C19 C20 1.315(17) .
C19 H19 0.9300 .
C20 C21 1.414(16) .
C20 H20 0.9300 .
C21 C22 1.366(15) .
C22 C23 1.340(14) .
C22 H22 0.9300 .
C23 C24 1.400(13) .
C23 H23 0.9300 .
C24 N3 1.352(11) .
C24 H24 0.9300 .
C25 O9 1.252(10) .
C25 O8 1.260(9) .
C25 C26 1.492(10) .
C26 N7 1.349(9) .
C26 C27 1.402(11) 3_645
C27 N8 1.356(9) .
C27 C26 1.402(11) 3_655
C27 C28 1.464(11) .
C28 O6 1.239(10) .
C28 O7 1.295(10) .
C29 N7 1.322(9) .
C29 N8 1.356(9) 3_645
C29 C30 1.502(11) .
C30 C35 1.355(12) .
C30 C31 1.358(13) .
C31 C32 1.440(11) .
C31 H31 0.9300 .
C32 C33 1.346(12) .
C32 H32 0.9300 .
C33 C34 1.337(12) .
C33 H33 0.9300 .
C34 O10 1.357(10) .
C34 C35 1.420(11) .
C35 H35 0.9300 .
C36 O10 1.376(9) .
C36 H36A 0.9600 .
C36 H36B 0.9600 .
C36 H36C 0.9600 .
C37 N5 1.351(11) .
C37 C45 1.401(12) .
C37 C38 1.437(13) .
C38 N6 1.347(10) .
C38 C42 1.376(13) .
C39 N6 1.325(11) .
C39 C40 1.378(14) .
C39 H39 0.9300 .
C40 C41 1.374(17) .
C40 H40 0.9300 .
C41 C42 1.421(17) .
C41 H41 0.9300 .
C42 C43 1.436(17) .
C43 C44 1.323(19) .
C43 H43 0.9300 .
C44 C45 1.400(17) .
C44 H44 0.9300 .
C45 C46 1.392(17) .
C46 C47 1.353(18) .
C46 H46 0.9300 .
C47 C48 1.423(16) .
C47 H47 0.9300 .
C48 N5 1.350(12) .
C48 H48 0.9300 .
N1 Cd2 2.248(6) .
N2 Cd1 2.300(6) .
N3 Cd1 2.351(7) .
N4 Cd1 2.332(7) .
N5 Cd2 2.318(7) .
N6 Cd2 2.381(7) .
N7 Cd2 2.276(6) .
N8 C29 1.356(9) 3_655
N8 Cd1 2.237(6) .
O1 Cd2 2.391(6) .
O3 H3 0.8200 .
O4 Cd1 2.379(5) .
O6 Cd1 2.416(6) .
O7 H7A 0.8200 .
O9 Cd2 2.387(6) .

loop_
_platon_squeeze_void_nr
_platon_squeeze_void_average_x
_platon_squeeze_void_average_y
_platon_squeeze_void_average_z
_platon_squeeze_void_volume
_platon_squeeze_void_count_electrons
_platon_squeeze_void_content
1 -0.019 0.000 0.000 543 132 ' '
2 -0.020 0.000 0.500 543 132 ' '
3 -0.019 0.500 0.000 543 132 ' '
4 -0.015 0.500 0.500 543 132 ' '
